data_7061351
loop_
_publ_author_name
'Podjed, Nina'
'Modec, Barbara'
'Cl\'erac, Rodolphe'
'Rouzi\`eres, Mathieu'
'Alcaide, Mar\'ia M.'
'L\'opez-Serrano, Joaqu\'in'

_publ_section_title
;
 Structural diversity and magnetic properties of copper(ii) quinaldinate
 compounds with amino alcohols
;
_journal_issue 15
_journal_name_full 'New Journal of Chemistry'
_journal_page_first 6899
_journal_page_last 6920
_journal_paper_doi 10.1039/D2NJ00296E
_journal_volume 46
_journal_year 2022
_chemical_formula_moiety 'C26 H28 Cu2 N4 O6, 4(C H4 O)'
_chemical_formula_sum 'C30 H44 Cu2 N4 O10'
_chemical_formula_weight 747.77
_space_group_crystal_system monoclinic
_space_group_IT_number 14
_space_group_name_Hall '-P 2yn'
_space_group_name_H-M_alt 'P 1 21/n 1'
_atom_sites_solution_hydrogens mixed
_atom_sites_solution_primary dual
_audit_creation_date 2021-03-10
_audit_creation_method
;
Olex2 1.2
(compiled 2018.05.29 svn.r3508 for OlexSys, GUI svn.r5506)
;
_audit_update_record
;
2021-04-12 deposited with the CCDC.	2022-03-01 downloaded from the CCDC.
;
_cell_angle_alpha 90
_cell_angle_beta 107.881(3)
_cell_angle_gamma 90
_cell_formula_units_Z 2
_cell_length_a 10.9996(4)
_cell_length_b 12.0720(3)
_cell_length_c 12.8700(4)
_cell_measurement_reflns_used 8076
_cell_measurement_temperature 150.00(10)
_cell_measurement_theta_max 30.1800
_cell_measurement_theta_min 3.6910
_cell_volume 1626.42(9)
_computing_cell_refinement
;
CrysAlisPro, Agilent Technologies,
Version 1.171.36.28 (release 01-02-2013 CrysAlis171 .NET)
(compiled Feb  1 2013,16:14:44)
;
_computing_data_collection
;
CrysAlisPro, Agilent Technologies,
Version 1.171.36.28 (release 01-02-2013 CrysAlis171 .NET)
(compiled Feb  1 2013,16:14:44)
;
_computing_data_reduction
;
CrysAlisPro, Agilent Technologies,
Version 1.171.36.28 (release 01-02-2013 CrysAlis171 .NET)
(compiled Feb  1 2013,16:14:44)
;
_computing_molecular_graphics 'Olex2 (Dolomanov et al., 2009)'
_computing_publication_material 'Olex2 (Dolomanov et al., 2009)'
_computing_structure_refinement 'ShelXL (Sheldrick, 2015)'
_computing_structure_solution 'ShelXT (Sheldrick, 2015)'
_diffrn_ambient_temperature 150.00(10)
_diffrn_detector_area_resol_mean 10.4933
_diffrn_measured_fraction_theta_full 0.999
_diffrn_measured_fraction_theta_max 0.905
_diffrn_measurement_details
;
#__ type_ start__ end____ width___ exp.time_
  1 omega  -16.00   27.00   1.0000    5.0000
omega____ theta____ kappa____ phi______ frames
    -      -14.2075  -99.0000  -30.0000 43

#__ type_ start__ end____ width___ exp.time_
  2 omega  -11.00   80.00   1.0000    5.0000
omega____ theta____ kappa____ phi______ frames
    -       14.3637   37.0000  -90.0000 91

#__ type_ start__ end____ width___ exp.time_
  3 omega    3.00   87.00   1.0000    5.0000
omega____ theta____ kappa____ phi______ frames
    -       14.3637   57.0000  -30.0000 84

#__ type_ start__ end____ width___ exp.time_
  4 omega  -12.00   49.00   1.0000    5.0000
omega____ theta____ kappa____ phi______ frames
    -       14.3637  -99.0000   60.0000 61

#__ type_ start__ end____ width___ exp.time_
  5 omega  -44.00   48.00   1.0000    5.0000
omega____ theta____ kappa____ phi______ frames
    -       14.3637  -77.0000  120.0000 92
;
_diffrn_measurement_device_type 'SuperNova, Dual, Cu at zero, Atlas'
_diffrn_measurement_method '\w scans'
_diffrn_orient_matrix_UB_11 0.0269221000
_diffrn_orient_matrix_UB_12 0.0509592000
_diffrn_orient_matrix_UB_13 -0.0094852000
_diffrn_orient_matrix_UB_21 -0.0387059000
_diffrn_orient_matrix_UB_22 -0.0013089000
_diffrn_orient_matrix_UB_23 -0.0553606000
_diffrn_orient_matrix_UB_31 -0.0486602000
_diffrn_orient_matrix_UB_32 0.0292137000
_diffrn_orient_matrix_UB_33 0.0140734000
_diffrn_radiation_monochromator mirror
_diffrn_radiation_type MoK\a
_diffrn_radiation_wavelength 0.71073
_diffrn_reflns_av_R_equivalents 0.0247
_diffrn_reflns_av_unetI/netI 0.0245
_diffrn_reflns_Laue_measured_fraction_full 0.999
_diffrn_reflns_Laue_measured_fraction_max 0.905
_diffrn_reflns_limit_h_max 15
_diffrn_reflns_limit_h_min -14
_diffrn_reflns_limit_k_max 17
_diffrn_reflns_limit_k_min -16
_diffrn_reflns_limit_l_max 12
_diffrn_reflns_limit_l_min -17
_diffrn_reflns_number 16107
_diffrn_reflns_point_group_measured_fraction_full 0.999
_diffrn_reflns_point_group_measured_fraction_max 0.905
_diffrn_reflns_theta_full 25.242
_diffrn_reflns_theta_max 30.367
_diffrn_reflns_theta_min 2.922
_diffrn_source 'SuperNova (Mo) X-ray Source'
_exptl_absorpt_coefficient_mu 1.369
_exptl_absorpt_correction_T_max 1.00000
_exptl_absorpt_correction_T_min 0.83383
_exptl_absorpt_correction_type multi-scan
_exptl_absorpt_process_details
;
CrysAlisPro, Agilent Technologies,
Version 1.171.36.28 (release 01-02-2013 CrysAlis171 .NET)
(compiled Feb  1 2013,16:14:44)
Empirical absorption correction using spherical harmonics,
 implemented in SCALE3 ABSPACK scaling algorithm.
;
_exptl_crystal_colour blue
_exptl_crystal_density_diffrn 1.527
_exptl_crystal_description block
_exptl_crystal_F_000 780
_exptl_crystal_size_max 0.25
_exptl_crystal_size_mid 0.2
_exptl_crystal_size_min 0.2
_refine_diff_density_max 0.469
_refine_diff_density_min -0.344
_refine_diff_density_rms 0.062
_refine_ls_extinction_method none
_refine_ls_goodness_of_fit_ref 1.073
_refine_ls_hydrogen_treatment mixed
_refine_ls_matrix_type full
_refine_ls_number_parameters 226
_refine_ls_number_reflns 4433
_refine_ls_number_restraints 1
_refine_ls_restrained_S_all 1.072
_refine_ls_R_factor_all 0.0327
_refine_ls_R_factor_gt 0.0264
_refine_ls_shift/su_max 0.000
_refine_ls_shift/su_mean 0.000
_refine_ls_structure_factor_coef Fsqd
_refine_ls_weighting_details 'w=1/[\s^2^(Fo^2^)+(0.0247P)^2^+1.1057P] where P=(Fo^2^+2Fc^2^)/3'
_refine_ls_weighting_scheme calc
_refine_ls_wR_factor_gt 0.0634
_refine_ls_wR_factor_ref 0.0674
_reflns_Friedel_coverage 0.000
_reflns_number_gt 3901
_reflns_number_total 4433
_reflns_threshold_expression 'I > 2\s(I)'
_cod_data_source_file d2nj00296e2.cif
_cod_data_source_block anti11d4MeOH
_cod_depositor_comments 'Adding full bibliography for 7061330--7061353.cif.'
_cod_database_code 7061351
_shelx_shelxl_version_number 2018/3
_shelx_space_group_comment
;
The symmetry employed for this shelxl refinement is uniquely defined
by the following loop, which should always be used as a source of
symmetry information in preference to the above space-group names.
They are only intended as comments.
;
_shelx_estimated_absorpt_t_max 0.771
_shelx_estimated_absorpt_t_min 0.726
_reflns_odcompleteness_completeness 99.82
_reflns_odcompleteness_iscentric 1
_reflns_odcompleteness_theta 27.50
_olex2_refinement_description
;
1. Fixed Uiso
 At 1.2 times of:
  All C(H) groups, All C(H,H) groups
 At 1.5 times of:
  All C(H,H,H) groups
2. Restrained distances
 O3-H3
 0.75 with sigma of 0.01
3.a Secondary CH2 refined with riding coordinates:
 C21(H21A,H21B), C22(H22A,H22B), C23(H23A,H23B)
3.b Aromatic/amide H refined with riding coordinates:
 C11(H11), C12(H12), C13(H13), C14(H14), C16(H16), C17(H17)
3.c Idealised Me refined as rotating group:
 C31(H31A,H31B,H31C), C41(H41A,H41B,H41C)
;

loop_
_space_group_symop_operation_xyz
'x, y, z'
'-x+1/2, y+1/2, -z+1/2'
'-x, -y, -z'
'x-1/2, -y-1/2, z-1/2'

loop_
_atom_site_label
_atom_site_type_symbol
_atom_site_fract_x
_atom_site_fract_y
_atom_site_fract_z
_atom_site_U_iso_or_equiv
_atom_site_adp_type
_atom_site_occupancy
_atom_site_site_symmetry_order
_atom_site_calc_flag
_atom_site_refinement_flags_posn
_atom_site_refinement_flags_adp
_atom_site_refinement_flags_occupancy
_atom_site_disorder_assembly
_atom_site_disorder_group
Cu1 Cu 0.53543(2) 0.60552(2) 0.45230(2) 0.01250(6) Uani 1 1 d . . . . .
O1 O 0.46108(10) 0.60074(8) 0.27090(9) 0.0178(2) Uani 1 1 d . . . . .
O2 O 0.60971(10) 0.46964(8) 0.52065(9) 0.0169(2) Uani 1 1 d . . . . .
O3 O 0.57910(16) 0.42196(14) 0.20458(14) 0.0518(5) Uani 1 1 d D . . . .
H3 H 0.540(2) 0.4667(16) 0.218(2) 0.044(7) Uiso 1 1 d D . . . .
O4 O 0.80868(15) 0.30423(12) 0.25534(11) 0.0335(3) Uani 1 1 d . . . . .
H4 H 0.750(2) 0.3364(19) 0.2521(19) 0.033(6) Uiso 1 1 d . . . . .
O11 O 0.33646(12) 0.70185(10) 0.13401(10) 0.0281(3) Uani 1 1 d . . . . .
N1 N 0.44360(12) 0.75221(10) 0.41836(10) 0.0149(2) Uani 1 1 d . . . . .
N2 N 0.70048(12) 0.66879(11) 0.44441(11) 0.0159(2) Uani 1 1 d . . . . .
H2A H 0.7366(19) 0.7040(16) 0.5028(17) 0.023(5) Uiso 1 1 d . . . . .
H2B H 0.680(2) 0.7154(17) 0.3921(18) 0.027(5) Uiso 1 1 d . . . . .
C10 C 0.43442(14) 0.82582(12) 0.49697(13) 0.0172(3) Uani 1 1 d . . . . .
C11 C 0.50322(16) 0.80572(13) 0.60721(14) 0.0221(3) Uani 1 1 d . . . . .
H11 H 0.554209 0.742934 0.626299 0.026 Uiso 1 1 calc R . . . .
C12 C 0.49495(18) 0.87872(15) 0.68623(15) 0.0282(4) Uani 1 1 d . . . . .
H12 H 0.541153 0.865448 0.758808 0.034 Uiso 1 1 calc R . . . .
C13 C 0.41695(18) 0.97402(14) 0.65870(16) 0.0296(4) Uani 1 1 d . . . . .
H13 H 0.412404 1.023025 0.713140 0.036 Uiso 1 1 calc R . . . .
C14 C 0.34845(16) 0.99440(13) 0.55285(16) 0.0269(4) Uani 1 1 d . . . . .
H14 H 0.296818 1.056958 0.535519 0.032 Uiso 1 1 calc R . . . .
C15 C 0.35525(15) 0.92084(12) 0.46870(14) 0.0207(3) Uani 1 1 d . . . . .
C16 C 0.28650(15) 0.93713(13) 0.35798(15) 0.0243(3) Uani 1 1 d . . . . .
H16 H 0.232951 0.998156 0.336999 0.029 Uiso 1 1 calc R . . . .
C17 C 0.29851(15) 0.86298(13) 0.28103(14) 0.0218(3) Uani 1 1 d . . . . .
H17 H 0.254039 0.873725 0.207623 0.026 Uiso 1 1 calc R . . . .
C18 C 0.37897(14) 0.77033(12) 0.31438(12) 0.0166(3) Uani 1 1 d . . . . .
C19 C 0.39327(14) 0.68406(12) 0.23164(12) 0.0179(3) Uani 1 1 d . . . . .
C21 C 0.79315(15) 0.58846(13) 0.42564(14) 0.0209(3) Uani 1 1 d . . . . .
H21A H 0.870135 0.627300 0.425052 0.025 Uiso 1 1 calc R . . . .
H21B H 0.756947 0.553812 0.354840 0.025 Uiso 1 1 calc R . . . .
C22 C 0.82698(15) 0.49993(13) 0.51328(15) 0.0231(3) Uani 1 1 d . . . . .
H22A H 0.850929 0.535462 0.584292 0.028 Uiso 1 1 calc R . . . .
H22B H 0.900612 0.459046 0.507636 0.028 Uiso 1 1 calc R . . . .
C23 C 0.71883(15) 0.41881(13) 0.50607(15) 0.0225(3) Uani 1 1 d . . . . .
H23A H 0.695086 0.382911 0.435233 0.027 Uiso 1 1 calc R . . . .
H23B H 0.749076 0.361969 0.561256 0.027 Uiso 1 1 calc R . . . .
C31 C 0.5088(2) 0.38083(19) 0.10290(18) 0.0419(5) Uani 1 1 d . . . . .
H31A H 0.456819 0.438877 0.060782 0.063 Uiso 1 1 calc GR . . . .
H31B H 0.455107 0.321455 0.112334 0.063 Uiso 1 1 calc GR . . . .
H31C H 0.566023 0.353784 0.065424 0.063 Uiso 1 1 calc GR . . . .
C41 C 0.84038(19) 0.23423(16) 0.34741(16) 0.0324(4) Uani 1 1 d . . . . .
H41A H 0.884432 0.170085 0.333283 0.049 Uiso 1 1 calc GR . . . .
H41B H 0.763748 0.211568 0.362337 0.049 Uiso 1 1 calc GR . . . .
H41C H 0.894545 0.273348 0.409338 0.049 Uiso 1 1 calc GR . . . .

loop_
_atom_site_aniso_label
_atom_site_aniso_U_11
_atom_site_aniso_U_22
_atom_site_aniso_U_33
_atom_site_aniso_U_23
_atom_site_aniso_U_13
_atom_site_aniso_U_12
Cu1 0.01219(9) 0.01037(9) 0.01459(9) 0.00167(6) 0.00357(6) 0.00117(6)
O1 0.0198(5) 0.0155(5) 0.0161(5) -0.0007(4) 0.0024(4) -0.0002(4)
O2 0.0129(5) 0.0143(5) 0.0251(6) 0.0060(4) 0.0081(4) 0.0041(4)
O3 0.0452(9) 0.0498(9) 0.0461(9) -0.0231(8) -0.0071(7) 0.0255(8)
O4 0.0390(8) 0.0331(7) 0.0320(7) 0.0031(6) 0.0163(6) 0.0102(6)
O11 0.0331(7) 0.0271(6) 0.0171(6) 0.0032(5) -0.0027(5) 0.0006(5)
N1 0.0142(6) 0.0111(5) 0.0182(6) 0.0012(5) 0.0034(5) -0.0005(4)
N2 0.0154(6) 0.0149(6) 0.0164(6) 0.0000(5) 0.0033(5) -0.0010(5)
C10 0.0145(7) 0.0127(6) 0.0251(8) 0.0003(6) 0.0073(6) -0.0012(5)
C11 0.0229(8) 0.0192(7) 0.0235(8) -0.0015(6) 0.0063(6) 0.0023(6)
C12 0.0321(9) 0.0285(9) 0.0248(9) -0.0067(7) 0.0097(7) -0.0022(7)
C13 0.0327(9) 0.0227(8) 0.0396(10) -0.0130(7) 0.0201(8) -0.0042(7)
C14 0.0250(8) 0.0154(7) 0.0454(11) -0.0038(7) 0.0181(8) 0.0005(6)
C15 0.0173(7) 0.0131(6) 0.0339(9) 0.0007(6) 0.0108(6) -0.0006(5)
C16 0.0183(8) 0.0154(7) 0.0379(10) 0.0073(7) 0.0068(7) 0.0045(6)
C17 0.0168(7) 0.0186(7) 0.0260(8) 0.0078(6) 0.0007(6) 0.0010(6)
C18 0.0136(7) 0.0140(6) 0.0204(7) 0.0033(5) 0.0025(5) -0.0013(5)
C19 0.0171(7) 0.0171(7) 0.0172(7) 0.0011(6) 0.0020(5) -0.0038(5)
C21 0.0184(7) 0.0207(7) 0.0261(8) 0.0012(6) 0.0105(6) 0.0005(6)
C22 0.0140(7) 0.0218(7) 0.0341(9) 0.0060(7) 0.0082(6) 0.0028(6)
C23 0.0166(7) 0.0155(7) 0.0378(9) 0.0048(6) 0.0121(7) 0.0042(5)
C31 0.0380(11) 0.0483(12) 0.0368(11) -0.0108(9) 0.0075(9) 0.0066(9)
C41 0.0364(10) 0.0315(9) 0.0351(10) 0.0018(8) 0.0193(8) 0.0058(8)

loop_
_atom_type_symbol
_atom_type_description
_atom_type_scat_dispersion_real
_atom_type_scat_dispersion_imag
_atom_type_scat_source
C C 0.0033 0.0016 'International Tables Vol C Tables 4.2.6.8 and 6.1.1.4'
H H 0.0000 0.0000 'International Tables Vol C Tables 4.2.6.8 and 6.1.1.4'
Cu Cu 0.3201 1.2651 'International Tables Vol C Tables 4.2.6.8 and 6.1.1.4'
N N 0.0061 0.0033 'International Tables Vol C Tables 4.2.6.8 and 6.1.1.4'
O O 0.0106 0.0060 'International Tables Vol C Tables 4.2.6.8 and 6.1.1.4'

loop_
_geom_angle_atom_site_label_1
_geom_angle_atom_site_label_2
_geom_angle_atom_site_label_3
_geom_angle
_geom_angle_site_symmetry_1
_geom_angle_site_symmetry_3
_geom_angle_publ_flag
O1 Cu1 Cu1 110.23(3) . 3_666 ?
O2 Cu1 Cu1 39.03(3) . 3_666 ?
O2 Cu1 Cu1 38.16(3) 3_666 3_666 ?
O2 Cu1 O1 96.74(4) 3_666 . ?
O2 Cu1 O1 115.21(4) . . ?
O2 Cu1 O2 77.19(5) . 3_666 ?
O2 Cu1 N1 93.66(5) 3_666 . ?
O2 Cu1 N1 164.19(5) . . ?
O2 Cu1 N2 94.84(5) . . ?
O2 Cu1 N2 171.10(5) 3_666 . ?
N1 Cu1 Cu1 130.61(4) . 3_666 ?
N1 Cu1 O1 78.31(4) . . ?
N2 Cu1 Cu1 133.75(4) . 3_666 ?
N2 Cu1 O1 90.20(5) . . ?
N2 Cu1 N1 93.19(5) . . ?
C19 O1 Cu1 112.41(9) . . ?
Cu1 O2 Cu1 102.81(5) . 3_666 ?
C23 O2 Cu1 124.74(9) . . ?
C23 O2 Cu1 126.55(9) . 3_666 ?
C10 N1 Cu1 123.59(10) . . ?
C18 N1 Cu1 116.13(10) . . ?
C18 N1 C10 119.90(13) . . ?
C21 N2 Cu1 116.07(10) . . ?
N1 C10 C11 119.48(13) . . ?
N1 C10 C15 120.83(14) . . ?
C11 C10 C15 119.69(14) . . ?
C12 C11 C10 119.95(15) . . ?
C11 C12 C13 120.73(17) . . ?
C14 C13 C12 120.31(16) . . ?
C13 C14 C15 120.50(16) . . ?
C10 C15 C14 118.82(16) . . ?
C16 C15 C10 118.01(15) . . ?
C16 C15 C14 123.18(15) . . ?
C17 C16 C15 119.95(14) . . ?
C16 C17 C18 119.28(15) . . ?
N1 C18 C17 122.01(14) . . ?
N1 C18 C19 116.84(13) . . ?
C17 C18 C19 121.13(14) . . ?
O1 C19 C18 115.97(13) . . ?
O11 C19 O1 126.63(15) . . ?
O11 C19 C18 117.39(14) . . ?
N2 C21 C22 111.40(13) . . ?
C21 C22 C23 113.57(14) . . ?
O2 C23 C22 113.15(13) . . ?

loop_
_geom_bond_atom_site_label_1
_geom_bond_atom_site_label_2
_geom_bond_distance
_geom_bond_site_symmetry_2
_geom_bond_publ_flag
Cu1 Cu1 3.0320(3) 3_666 ?
Cu1 O1 2.2248(11) . ?
Cu1 O2 1.9581(10) 3_666 ?
Cu1 O2 1.9211(10) . ?
Cu1 N1 2.0189(12) . ?
Cu1 N2 2.0007(13) . ?
O1 C19 1.2617(18) . ?
O2 C23 1.4110(18) . ?
O3 C31 1.391(3) . ?
O4 C41 1.409(2) . ?
O11 C19 1.2383(19) . ?
N1 C10 1.3734(19) . ?
N1 C18 1.3266(19) . ?
N2 C21 1.4796(19) . ?
C10 C11 1.409(2) . ?
C10 C15 1.418(2) . ?
C11 C12 1.370(2) . ?
C12 C13 1.414(3) . ?
C13 C14 1.362(3) . ?
C14 C15 1.420(2) . ?
C15 C16 1.407(2) . ?
C16 C17 1.371(2) . ?
C17 C18 1.409(2) . ?
C18 C19 1.532(2) . ?
C21 C22 1.515(2) . ?
C22 C23 1.522(2) . ?

loop_
_geom_hbond_atom_site_label_D
_geom_hbond_atom_site_label_H
_geom_hbond_atom_site_label_A
_geom_hbond_distance_DH
_geom_hbond_distance_HA
_geom_hbond_distance_DA
_geom_hbond_angle_DHA
_geom_hbond_site_symmetry_A
_geom_hbond_publ_flag
O3 H3 O1 0.744(10) 2.048(11) 2.7843(18) 171(3) . yes
O4 H4 O3 0.74(2) 2.07(2) 2.795(2) 167(2) . yes
N2 H2A O11 0.85(2) 2.05(2) 2.8964(18) 173.3(19) 4_676 yes
N2 H2B O4 0.85(2) 2.22(2) 3.0221(19) 157.8(19) 2_655 yes
